data_9001590
loop_
_publ_author_name
'Post, J. E.'
'Appleman, D. E.'

_publ_section_title
;Crystal structure refinement of lithiophorite Note: U(1,2) for Mn/Al/Li/O2
 have been altered to match symmetry constraints.
;
_journal_name_full 'American Mineralogist'
_journal_page_first 370
_journal_page_last 374
_journal_volume 79
_journal_year 1994
_chemical_formula_sum 'Al0.65 H2 Li0.33 Mn O4'
_chemical_name_mineral Lithiophorite
_space_group_IT_number 166
_symmetry_space_group_name_Hall '-R 3 2"'
_symmetry_space_group_name_H-M 'R -3 m :H'
_cell_angle_alpha 90
_cell_angle_beta 90
_cell_angle_gamma 120
_cell_length_a 2.9247
_cell_length_b 2.9247
_cell_length_c 28.169
_cell_formula_units_Z 3
_cell_volume 208.672
_database_code_amcsd 0001641
_exptl_crystal_density_diffrn 3.361
_cod_original_sg_symbol_H-M 'R -3 m'
_cod_original_formula_sum 'Mn Al.65 Li.33 O4 H2'
_cod_database_code 9001590

loop_
_space_group_symop_operation_xyz
x,y,z
2/3+x,1/3+y,1/3+z
1/3+x,2/3+y,2/3+z
x,x-y,z
2/3+x,1/3+x-y,1/3+z
1/3+x,2/3+x-y,2/3+z
y,x,-z
2/3+y,1/3+x,1/3-z
1/3+y,2/3+x,2/3-z
-x+y,y,z
2/3-x+y,1/3+y,1/3+z
1/3-x+y,2/3+y,2/3+z
-x,-x+y,-z
2/3-x,1/3-x+y,1/3-z
1/3-x,2/3-x+y,2/3-z
-y,-x,z
2/3-y,1/3-x,1/3+z
1/3-y,2/3-x,2/3+z
x-y,-y,-z
2/3+x-y,1/3-y,1/3-z
1/3+x-y,2/3-y,2/3-z
y,-x+y,-z
2/3+y,1/3-x+y,1/3-z
1/3+y,2/3-x+y,2/3-z
-x+y,-x,z
2/3-x+y,1/3-x,1/3+z
1/3-x+y,2/3-x,2/3+z
-x,-y,-z
2/3-x,1/3-y,1/3-z
1/3-x,2/3-y,2/3-z
-y,x-y,z
2/3-y,1/3+x-y,1/3+z
1/3-y,2/3+x-y,2/3+z
x-y,x,-z
2/3+x-y,1/3+x,1/3-z
1/3+x-y,2/3+x,2/3-z

loop_
_atom_site_aniso_label
_atom_site_aniso_U_11
_atom_site_aniso_U_22
_atom_site_aniso_U_33
_atom_site_aniso_U_12
_atom_site_aniso_U_13
_atom_site_aniso_U_23
Mn 0.01310 0.01310 0.01580 0.00655 0.00000 0.00000
Al 0.00730 0.00730 0.01280 0.00365 0.00000 0.00000
Li 0.00730 0.00730 0.01280 0.00365 0.00000 0.00000
O1 0.02240 0.02240 0.01820 0.01120 0.00000 0.00000
O2 0.02170 0.02170 0.01290 0.01085 0.00000 0.00000

loop_
_atom_site_label
_atom_site_fract_x
_atom_site_fract_y
_atom_site_fract_z
_atom_site_occupancy
_atom_site_U_iso_or_equiv
Mn 0.00000 0.00000 0.00000 1.00000 ?
Al 0.33333 0.66667 0.16667 0.65000 ?
Li 0.33333 0.66667 0.16667 0.33000 ?
O1 0.66667 0.33333 0.03430 1.00000 ?
O2 0.66667 0.33333 0.13190 1.00000 ?
H 0.66667 0.33333 0.09900 1.00000 0.12000

loop_
_cod_related_entry_id
_cod_related_entry_database
_cod_related_entry_code
1 AMCSD 0001641
